data_1000259
loop_
_publ_author_name
'Laligant, Y'
'Calage, Y'
'Heger, G'
'Pannetier, J'
'Ferey, G'

_publ_section_title
;
Ordered Magnetic Frustration VII. Na~2~ Ni Fe F~7~: Reexamination of
Its Crystal Structure in the True Space Group after Corrections from
Renninger Effect and Refinement of Its Frustrated Magnetic Structure at
4.2 and 55 K
;
_journal_coden_ASTM JSSCBI
_journal_name_full 'Journal of Solid State Chemistry'
_journal_page_first 66
_journal_page_last 77
_journal_paper_doi 10.1016/0022-4596(89)90128-X
_journal_volume 78
_journal_year 1989
_chemical_formula_structural 'Na2 Ni Fe F7'
_chemical_formula_sum 'F7 Fe Na2 Ni'
_chemical_name_systematic 'Disodium nickel iron(III) fluoride'
_space_group_IT_number 74
_symmetry_cell_setting orthorhombic
_symmetry_Int_Tables_number 74
_symmetry_space_group_name_Hall '-I 2b 2'
_symmetry_space_group_name_H-M 'I m m a'
_cell_angle_alpha 90
_cell_angle_beta 90
_cell_angle_gamma 90
_cell_formula_units_Z 4
_cell_length_a 7.203(1)
_cell_length_b 10.256(1)
_cell_length_c 7.429(1)
_cell_volume 548.8
_refine_ls_R_factor_all 0.083
_cod_database_code 1000259

loop_
_symmetry_equiv_pos_as_xyz
x,y,z
x,-y,-z
x,1/2+y,-z
x,1/2-y,z
-x,-y,-z
-x,y,z
-x,1/2-y,z
-x,1/2+y,-z
1/2+x,1/2+y,1/2+z
1/2+x,1/2-y,1/2-z
1/2+x,y,1/2-z
1/2+x,-y,1/2+z
1/2-x,1/2-y,1/2-z
1/2-x,1/2+y,1/2+z
1/2-x,-y,1/2+z
1/2-x,y,1/2-z

loop_
_atom_site_label
_atom_site_type_symbol
_atom_site_symmetry_multiplicity
_atom_site_Wyckoff_symbol
_atom_site_fract_x
_atom_site_fract_y
_atom_site_fract_z
_atom_site_occupancy
_atom_site_attached_hydrogens
_atom_site_calc_flag
Na1 Na1+ 4 a 0. 0. 0. 1. 0 d
Na2 Na1+ 4 d 0.25 0.25 0.75 1. 0 d
Ni1 Ni2+ 4 c 0.25 0.25 0.25 1. 0 d
Fe1 Fe3+ 4 b 0. 0. 0.5 1. 0 d
F1 F1- 4 e 0. 0.25 0.146(2) 1. 0 d
F2 F1- 8 h 0. 0.416(1) 0.734(2) 1. 0 d
F3 F1- 16 j 0.196(1) 0.376(1) 0.428(1) 1. 0 d

loop_
_atom_type_symbol
_atom_type_oxidation_number
Na1+ 1.000
Ni2+ 2.000
Fe3+ 3.000
F1- -1.000
